data_3000170
loop_
_publ_author_name
'Lara Gigli'
'Rossella Arletti'
rarletti
'Ettore Fois'
'Gloria Tabacchi'
'Simona Quartieri'
'Giovanna Vezzalini'

_publ_section_title
;
 Unraveling the high-pressure behavior of dye-zeolite L hybrid materials
;
_journal_name_full 'To be published in Crystal'
_chemical_formula_sum 'C6.7 H33.4 Al8.35 K8.46 O87.2 Si27.53'
_symmetry_space_group_name_Hall '-P 6 2'
_symmetry_space_group_name_H-M 'P 6/m m m'
_cell_angle_alpha 90
_cell_angle_beta 90
_cell_angle_gamma 120
_cell_length_a 18.17740(96)
_cell_length_b 18.17740(96)
_cell_length_c 7.38673(42)
_cell_volume 2113.7(2)
_cod_database_code 3000170
_cod_hold_until_date 2018-06-24

loop_
_atom_site_label
_atom_site_fract_x
_atom_site_fract_y
_atom_site_fract_z
? ? ? ?
